data_4300708
_journal_name_full 'Inorganic Chemistry'
_journal_paper_doi 10.1021/ic0518881
_journal_year 2006
_chemical_formula_sum 'C46 H49 Dy3 N3 O25'
_chemical_formula_weight 1531.38
_space_group_IT_number 2
_symmetry_cell_setting triclinic
_symmetry_space_group_name_Hall '-P 1'
_symmetry_space_group_name_H-M 'P -1'
_cell_angle_alpha 85.111(3)
_cell_angle_beta 88.148(2)
_cell_angle_gamma 62.415(2)
_cell_formula_units_Z 2
_cell_length_a 10.7383(16)
_cell_length_b 11.2808(16)
_cell_length_c 26.138(4)
_cell_measurement_temperature 273(2)
_cell_volume 2796.0(7)
_diffrn_ambient_temperature 298(2)
_exptl_crystal_density_diffrn 1.819
_cod_database_code 4300708

loop_
_symmetry_equiv_pos_as_xyz
'x, y, z'
'-x, -y, -z'

loop_
_atom_site_label
_atom_site_type_symbol
_atom_site_fract_x
_atom_site_fract_y
_atom_site_fract_z
_atom_site_U_iso_or_equiv
_atom_site_adp_type
_atom_site_occupancy
_atom_site_symmetry_multiplicity
_atom_site_calc_flag
_atom_site_refinement_flags
_atom_site_disorder_assembly
_atom_site_disorder_group
Dy1 Dy 0.380183(14) 0.535776(13) 0.060334(6) 0.01760(4) Uani 1 1 d . . .
Dy3 Dy 0.411490(14) 0.117178(14) 0.399626(6) 0.01889(4) Uani 1 1 d . . .
Dy2 Dy 0.343750(14) 0.346446(14) 0.241848(6) 0.02068(4) Uani 1 1 d . . .
O1 O 0.4251(2) 0.7213(2) 0.03811(11) 0.0367(8) Uani 1 1 d . . .
O2 O 0.1509(2) 0.7116(2) 0.04076(11) 0.0368(8) Uani 1 1 d . . .
O3 O 0.4547(2) 0.3218(2) 0.03521(11) 0.0365(8) Uani 1 1 d . . .
O4 O 0.2434(2) 0.4554(2) 0.10049(10) 0.0314(7) Uani 1 1 d . . .
O5 O 0.2735(2) 0.3061(2) 0.16536(10) 0.0341(7) Uani 1 1 d . . .
O6 O -0.3697(2) 0.4502(2) 0.02968(10) 0.0283(7) Uani 1 1 d . . .
O7 O -0.4042(2) 0.4090(2) 0.11091(10) 0.0334(8) Uani 1 1 d . . .
O8 O 0.3344(2) 0.6444(2) 0.13418(10) 0.0350(7) Uani 1 1 d . . .
O9 O 0.3940(2) 0.5102(2) 0.20565(10) 0.0323(7) Uani 1 1 d . . .
O10 O 0.4359(3) 1.1159(2) 0.25497(11) 0.0376(8) Uani 1 1 d . . .
O11 O 0.4642(2) 0.9978(2) 0.32980(10) 0.0352(7) Uani 1 1 d . . .
O12 O 0.5636(3) 0.2433(3) 0.19416(12) 0.0463(10) Uani 1 1 d . . .
O13 O 0.2559(3) 0.4897(2) 0.31368(12) 0.0409(9) Uani 1 1 d . . .
O14 O 0.1585(2) 0.3028(2) 0.27430(11) 0.0359(7) Uani 1 1 d . . .
O15 O 0.2067(2) 0.2354(2) 0.35559(10) 0.0334(7) Uani 1 1 d . . .
O16 O -0.4871(2) 0.2929(2) 0.30491(11) 0.0370(8) Uani 1 1 d . . .
O17 O -0.3948(2) 0.1442(2) 0.37034(11) 0.0358(8) Uani 1 1 d . . .
O18 O 0.3556(2) 0.3475(2) 0.41598(10) 0.0325(7) Uani 1 1 d . . .
O19 O 0.4945(2) 0.1895(2) 0.47208(10) 0.0291(7) Uani 1 1 d . . .
O20 O 0.3027(2) -0.0319(2) 0.42068(11) 0.0353(8) Uani 1 1 d . . .
O21 O 0.2557(2) 0.1280(2) 0.47209(10) 0.0354(7) Uani 1 1 d . . .
O22 O 0.5847(2) -0.0869(2) 0.44097(10) 0.0306(7) Uani 1 1 d . . .
O23 O 0.1206(3) 0.5433(3) 0.21706(12) 0.0460(10) Uani 1 1 d . . .
O24 O 0.9895(3) 0.5733(4) 0.34741(17) 0.0830(15) Uani 1 1 d . . .
O25 O 0.8233(7) 1.0336(7) 0.2033(3) 0.078(2) Uani 0.50 1 d PU . .
O26 O 0.8022(9) 0.9397(14) 0.2792(6) 0.201(4) Uani 0.50 1 d PDU . .
H26 H 0.7618 0.9830 0.3036 0.6(3) Uiso 0.50 1 calc PR . .
C1 C 0.4898(3) 0.7463(3) 0.00121(16) 0.0302(10) Uani 1 1 d . . .
C2 C 0.4951(3) 0.8790(3) 0.00109(15) 0.0255(10) Uani 1 1 d . . .
C3 C 0.4718(3) 0.9451(3) 0.04502(16) 0.0314(10) Uani 1 1 d . . .
H3A H 0.4543 0.9074 0.0757 0.038 Uiso 1 1 calc R . .
C4 C 0.5258(3) 0.9327(3) -0.04438(16) 0.0329(11) Uani 1 1 d . . .
H4A H 0.5447 0.8875 -0.0741 0.039 Uiso 1 1 calc R . .
C5 C 0.2082(3) 0.3772(3) 0.12711(14) 0.0247(9) Uani 1 1 d . . .
C6 C 0.0752(3) 0.3784(3) 0.11155(14) 0.0256(10) Uani 1 1 d . . .
C7 C 0.0019(3) 0.4564(3) 0.06999(15) 0.0320(10) Uani 1 1 d . . .
H7A H 0.0378 0.5056 0.0500 0.038 Uiso 1 1 calc R . .
C8 C -0.1282(3) 0.4646(4) 0.05651(16) 0.0362(11) Uani 1 1 d . . .
H8A H -0.1759 0.5153 0.0270 0.043 Uiso 1 1 calc R . .
C9 C -0.1834(3) 0.3961(3) 0.08781(14) 0.0254(10) Uani 1 1 d . . .
C10 C -0.1088(3) 0.3143(3) 0.13021(16) 0.0341(11) Uani 1 1 d . . .
H10A H -0.1452 0.2661 0.1505 0.041 Uiso 1 1 calc R . .
C11 C 0.0215(3) 0.3048(3) 0.14217(15) 0.0320(10) Uani 1 1 d . . .
H11A H 0.0725 0.2497 0.1704 0.038 Uiso 1 1 calc R . .
C12 C -0.3234(3) 0.4142(3) 0.07570(14) 0.0232(10) Uani 1 1 d . . .
C13 C 0.3689(3) 0.6176(3) 0.18055(15) 0.0274(10) Uani 1 1 d . . .
C14 C 0.3835(3) 0.7228(3) 0.20753(14) 0.0255(10) Uani 1 1 d . . .
C15 C 0.3633(4) 0.8425(3) 0.18044(15) 0.0339(11) Uani 1 1 d . . .
H15A H 0.3380 0.8584 0.1459 0.041 Uiso 1 1 calc R . .
C16 C 0.3811(4) 0.9376(3) 0.20522(15) 0.0334(11) Uani 1 1 d . . .
H16A H 0.3668 1.0177 0.1872 0.040 Uiso 1 1 calc R . .
C17 C 0.4199(3) 0.9144(3) 0.25646(14) 0.0240(9) Uani 1 1 d . . .
C18 C 0.4366(4) 0.7961(3) 0.28351(15) 0.0361(11) Uani 1 1 d . . .
H18A H 0.4588 0.7810 0.3183 0.043 Uiso 1 1 calc R . .
C19 C 0.4202(4) 0.7021(3) 0.25870(15) 0.0335(11) Uani 1 1 d . . .
H19A H 0.4342 0.6223 0.2769 0.040 Uiso 1 1 calc R . .
C20 C 0.4407(3) 1.0179(3) 0.28255(15) 0.0269(10) Uani 1 1 d . . .
C21 C 0.1291(3) 0.2651(3) 0.31608(15) 0.0291(10) Uani 1 1 d . . .
C22 C -0.0071(3) 0.2593(3) 0.32206(15) 0.0278(10) Uani 1 1 d . . .
C23 C -0.1012(3) 0.3001(4) 0.28081(16) 0.0400(12) Uani 1 1 d . . .
H23A H -0.0790 0.3310 0.2495 0.048 Uiso 1 1 calc R . .
C24 C -0.2268(3) 0.2949(4) 0.28624(16) 0.0341(11) Uani 1 1 d . . .
H24A H -0.2914 0.3287 0.2592 0.041 Uiso 1 1 calc R . .
C25 C -0.2587(3) 0.2404(3) 0.33103(14) 0.0247(10) Uani 1 1 d . . .
C26 C -0.1658(4) 0.2006(4) 0.37244(17) 0.0472(13) Uani 1 1 d . . .
H26A H -0.1867 0.1674 0.4035 0.057 Uiso 1 1 calc R . .
C27 C -0.0415(4) 0.2106(4) 0.36722(16) 0.0416(12) Uani 1 1 d . . .
H27A H 0.0199 0.1835 0.3951 0.050 Uiso 1 1 calc R . .
C28 C -0.3895(3) 0.2251(3) 0.33547(14) 0.0271(10) Uani 1 1 d . . .
C29 C 0.2321(3) 0.0360(3) 0.45630(15) 0.0299(10) Uani 1 1 d . . .
C30 C 0.1142(3) 0.0154(3) 0.48064(15) 0.0302(10) Uani 1 1 d . . .
C31 C 0.0796(4) -0.0786(4) 0.46177(17) 0.0408(12) Uani 1 1 d . . .
H31A H 0.1340 -0.1320 0.4363 0.049 Uiso 1 1 calc R . .
C32 C 0.0335(3) 0.0916(4) 0.51934(16) 0.0367(11) Uani 1 1 d . . .
H32A H 0.0568 0.1526 0.5327 0.044 Uiso 1 1 calc R . .
C33 C 0.4390(3) 0.3093(3) 0.45395(14) 0.0248(9) Uani 1 1 d . . .
C34 C 0.4709(3) 0.4080(3) 0.47715(14) 0.0266(10) Uani 1 1 d . . .
C35 C 0.4143(3) 0.5416(3) 0.45657(15) 0.0316(11) Uani 1 1 d . . .
H35A H 0.3568 0.5697 0.4276 0.038 Uiso 1 1 calc R . .
C36 C 0.5558(4) 0.3689(3) 0.52055(15) 0.0324(11) Uani 1 1 d . . .
H36A H 0.5933 0.2805 0.5345 0.039 Uiso 1 1 calc R . .
C37 C 0.0812(4) 0.8201(4) 0.05902(17) 0.0427(13) Uani 1 1 d . . .
H37A H 0.1242 0.8428 0.0841 0.051 Uiso 1 1 calc R . .
C38 C -0.1292(7) 1.0320(5) 0.0690(3) 0.098(3) Uani 1 1 d . . .
H38A H -0.0704 1.0429 0.0931 0.147 Uiso 1 1 calc R . .
H38B H -0.2088 1.0313 0.0865 0.147 Uiso 1 1 calc R . .
H38C H -0.1609 1.1051 0.0428 0.147 Uiso 1 1 calc R . .
C39 C -0.1258(5) 0.8752(5) 0.0072(2) 0.076(2) Uani 1 1 d . . .
H39A H -0.0628 0.7914 -0.0061 0.113 Uiso 1 1 calc R . .
H39B H -0.1588 0.9448 -0.0203 0.113 Uiso 1 1 calc R . .
H39C H -0.2043 0.8681 0.0230 0.113 Uiso 1 1 calc R . .
C40 C -0.0002(5) 0.5707(5) 0.2248(2) 0.0587(17) Uani 1 1 d . . .
H40A H -0.0211 0.5293 0.2537 0.070 Uiso 1 1 calc R . .
C41 C -0.0808(7) 0.7329(6) 0.1510(3) 0.099(3) Uani 1 1 d . . .
H41A H 0.0175 0.7087 0.1496 0.148 Uiso 1 1 calc R . .
H41B H -0.1341 0.8272 0.1549 0.148 Uiso 1 1 calc R . .
H41C H -0.1087 0.7124 0.1197 0.148 Uiso 1 1 calc R . .
C42 C -0.2479(6) 0.6779(8) 0.2073(4) 0.145(4) Uani 1 1 d U . .
H42A H -0.2437 0.6209 0.2373 0.218 Uiso 1 1 calc R . .
H42B H -0.2868 0.6560 0.1791 0.218 Uiso 1 1 calc R . .
H42C H -0.3062 0.7699 0.2139 0.218 Uiso 1 1 calc R . .
C43 C 0.9863(5) 0.5172(5) 0.3897(2) 0.0651(19) Uani 1 1 d . . .
H43A H 1.0715 0.4666 0.4069 0.078 Uiso 1 1 calc R . .
C44 C 0.7382(5) 0.5962(7) 0.3845(3) 0.107(3) Uani 1 1 d . . .
H44A H 0.7529 0.6353 0.3523 0.161 Uiso 1 1 calc R . .
H44B H 0.6724 0.6658 0.4045 0.161 Uiso 1 1 calc R . .
H44C H 0.7016 0.5355 0.3784 0.161 Uiso 1 1 calc R . .
C45 C 0.8821(7) 0.4514(7) 0.4626(3) 0.120(3) Uani 1 1 d . . .
H45A H 0.9776 0.4092 0.4747 0.180 Uiso 1 1 calc R . .
H45B H 0.8520 0.3843 0.4596 0.180 Uiso 1 1 calc R . .
H45C H 0.8230 0.5136 0.4864 0.180 Uiso 1 1 calc R . .
C46 C 1.0404(10) 0.8717(14) 0.3158(6) 0.140(7) Uani 0.50 1 d PDU . .
H46A H 1.1221 0.8775 0.3026 0.210 Uiso 0.50 1 calc PR . .
H46B H 1.0647 0.7797 0.3259 0.210 Uiso 0.50 1 calc PR . .
H46C H 1.0060 0.9238 0.3450 0.210 Uiso 0.50 1 calc PR . .
C47 C 0.9353(5) 0.9216(5) 0.2774(2) 0.0121(5) Uani 0.50 1 d PU . .
H47A H 0.9268 1.0089 0.2655 0.015 Uiso 0.50 1 calc PR . .
H47B H 0.9777 0.8650 0.2494 0.015 Uiso 0.50 1 calc PR . .
N1 N -0.0509(4) 0.9081(4) 0.04591(17) 0.0582(15) Uani 1 1 d . . .
N2 N -0.1064(4) 0.6577(4) 0.19424(18) 0.0586(14) Uani 1 1 d . . .
N3 N 0.8725(4) 0.5226(4) 0.4126(2) 0.0727(16) Uani 1 1 d . . .

loop_
_atom_site_aniso_label
_atom_site_aniso_U_11
_atom_site_aniso_U_22
_atom_site_aniso_U_33
_atom_site_aniso_U_23
_atom_site_aniso_U_13
_atom_site_aniso_U_12
Dy1 0.01629(6) 0.01550(6) 0.02389(8) 0.00006(6) -0.00168(6) -0.00993(4)
Dy3 0.01821(6) 0.02155(6) 0.02271(8) -0.00044(6) -0.00149(6) -0.01420(4)
Dy2 0.01673(6) 0.02085(6) 0.02768(9) 0.00387(6) -0.00363(6) -0.01212(4)
O1 0.0480(11) 0.0182(9) 0.0531(17) -0.0045(10) 0.0095(12) -0.0233(8)
O2 0.0270(11) 0.0307(12) 0.0455(17) 0.0009(11) -0.0020(12) -0.0078(9)
O3 0.0525(12) 0.0225(10) 0.0419(16) -0.0120(10) 0.0223(12) -0.0233(8)
O4 0.0252(10) 0.0351(11) 0.0382(15) -0.0025(10) 0.0061(10) -0.0180(8)
O5 0.0336(10) 0.0409(11) 0.0350(15) 0.0055(10) -0.0139(11) -0.0237(8)
O6 0.0197(9) 0.0332(11) 0.0334(14) -0.0010(10) -0.0048(10) -0.0135(8)
O7 0.0197(10) 0.0520(13) 0.0279(14) 0.0100(11) -0.0042(10) -0.0179(8)
O8 0.0486(12) 0.0380(11) 0.0274(14) -0.0055(10) -0.0043(11) -0.0270(9)
O9 0.0433(11) 0.0267(10) 0.0366(15) 0.0048(10) 0.0019(11) -0.0256(8)
O10 0.0507(12) 0.0211(10) 0.0465(17) 0.0069(10) -0.0116(12) -0.0220(8)
O11 0.0513(12) 0.0408(11) 0.0261(14) -0.0076(10) 0.0004(11) -0.0312(8)
O12 0.0330(12) 0.0378(13) 0.059(2) 0.0088(13) 0.0036(13) -0.0110(10)
O13 0.0365(12) 0.0344(12) 0.0522(18) -0.0049(12) 0.0042(13) -0.0166(9)
O14 0.0339(10) 0.0499(11) 0.0365(15) 0.0075(11) 0.0021(11) -0.0318(8)
O15 0.0216(9) 0.0441(11) 0.0412(16) 0.0080(11) -0.0071(10) -0.0224(8)
O16 0.0226(10) 0.0457(12) 0.0459(16) -0.0034(12) -0.0073(11) -0.0181(9)
O17 0.0300(10) 0.0464(11) 0.0413(16) 0.0010(11) 0.0044(11) -0.0275(8)
O18 0.0358(11) 0.0285(10) 0.0361(15) -0.0027(10) -0.0108(11) -0.0165(8)
O19 0.0356(10) 0.0240(9) 0.0365(15) 0.0001(9) -0.0058(10) -0.0212(7)
O20 0.0289(10) 0.0398(11) 0.0456(17) -0.0035(11) 0.0084(11) -0.0236(8)
O21 0.0388(10) 0.0529(11) 0.0319(15) 0.0010(10) -0.0026(11) -0.0365(8)
O22 0.0289(10) 0.0299(11) 0.0332(14) -0.0004(10) -0.0020(11) -0.0138(8)
O23 0.0222(12) 0.0420(15) 0.0541(19) 0.0079(14) -0.0026(13) 0.0002(11)
O24 0.0402(17) 0.087(2) 0.101(3) 0.007(2) 0.0165(19) -0.0147(16)
O25 0.065(3) 0.059(3) 0.056(3) -0.004(3) -0.025(3) 0.018(3)
O26 0.206(5) 0.203(5) 0.209(6) -0.036(5) 0.003(5) -0.103(4)
C1 0.0341(15) 0.0196(13) 0.041(2) 0.0045(14) -0.0029(16) -0.0165(11)
C2 0.0279(14) 0.0170(13) 0.037(2) -0.0047(13) 0.0071(15) -0.0152(10)
C3 0.0415(15) 0.0253(14) 0.036(2) 0.0011(14) 0.0100(16) -0.0240(11)
C4 0.0423(16) 0.0241(14) 0.040(2) -0.0111(14) 0.0084(17) -0.0210(12)
C5 0.0186(12) 0.0292(14) 0.033(2) -0.0046(14) -0.0028(14) -0.0159(10)
C6 0.0193(13) 0.0285(14) 0.034(2) -0.0070(14) 0.0013(14) -0.0144(10)
C7 0.0306(14) 0.0415(16) 0.032(2) 0.0152(15) -0.0121(15) -0.0253(11)
C8 0.0299(15) 0.0457(18) 0.036(2) 0.0138(16) -0.0095(16) -0.0221(12)
C9 0.0187(12) 0.0346(15) 0.0275(19) 0.0057(14) -0.0048(13) -0.0171(10)
C10 0.0252(14) 0.0416(16) 0.040(2) 0.0150(16) -0.0036(15) -0.0222(11)
C11 0.0305(14) 0.0422(16) 0.030(2) 0.0155(15) -0.0100(15) -0.0249(11)
C12 0.0204(13) 0.0233(14) 0.0237(19) 0.0058(13) -0.0043(14) -0.0092(11)
C13 0.0204(13) 0.0270(15) 0.038(2) -0.0035(15) 0.0026(15) -0.0135(11)
C14 0.0314(14) 0.0236(13) 0.0275(19) 0.0021(13) -0.0027(14) -0.0183(10)
C15 0.0536(18) 0.0293(15) 0.024(2) 0.0006(14) -0.0054(16) -0.0233(13)
C16 0.0475(17) 0.0244(15) 0.033(2) 0.0035(14) -0.0056(17) -0.0209(12)
C17 0.0239(13) 0.0215(13) 0.032(2) -0.0011(13) -0.0031(14) -0.0149(10)
C18 0.0558(18) 0.0361(16) 0.025(2) 0.0032(15) -0.0116(17) -0.0287(13)
C19 0.0508(17) 0.0205(13) 0.037(2) 0.0044(14) -0.0063(17) -0.0236(11)
C20 0.0152(13) 0.0224(14) 0.044(2) -0.0093(15) 0.0009(15) -0.0089(10)
C21 0.0256(14) 0.0242(14) 0.041(2) 0.0052(15) -0.0049(15) -0.0155(11)
C22 0.0173(13) 0.0314(15) 0.037(2) 0.0050(15) -0.0024(14) -0.0139(11)
C23 0.0356(15) 0.065(2) 0.029(2) 0.0136(17) -0.0038(16) -0.0340(13)
C24 0.0297(14) 0.0494(17) 0.033(2) 0.0020(16) -0.0072(15) -0.0270(12)
C25 0.0201(13) 0.0318(14) 0.0278(19) -0.0047(14) 0.0010(14) -0.0162(10)
C26 0.0396(16) 0.079(2) 0.037(2) 0.0192(18) -0.0081(17) -0.0426(13)
C27 0.0362(15) 0.0580(19) 0.037(2) 0.0234(17) -0.0225(16) -0.0303(13)
C28 0.0218(13) 0.0343(15) 0.029(2) -0.0069(14) -0.0013(14) -0.0153(11)
C29 0.0217(13) 0.0377(15) 0.035(2) 0.0125(15) -0.0080(14) -0.0201(11)
C30 0.0234(13) 0.0432(16) 0.030(2) 0.0047(15) -0.0019(14) -0.0214(11)
C31 0.0484(17) 0.0435(17) 0.040(2) 0.0028(17) 0.0034(18) -0.0304(13)
C32 0.0373(14) 0.0507(17) 0.039(2) -0.0047(16) 0.0037(16) -0.0342(11)
C33 0.0228(13) 0.0338(14) 0.0261(19) -0.0062(13) 0.0044(14) -0.0196(10)
C34 0.0287(14) 0.0281(14) 0.0271(19) -0.0053(14) 0.0013(14) -0.0161(11)
C35 0.0319(15) 0.0354(16) 0.031(2) -0.0007(15) -0.0113(15) -0.0185(12)
C36 0.0388(16) 0.0217(14) 0.038(2) 0.0011(15) -0.0105(16) -0.0148(12)
C37 0.0391(19) 0.044(2) 0.037(2) 0.0028(18) -0.0002(19) -0.0129(16)
C38 0.090(4) 0.050(3) 0.081(4) 0.008(3) 0.021(4) 0.027(3)
C39 0.036(2) 0.056(3) 0.115(5) 0.004(3) -0.028(3) -0.005(2)
C40 0.042(2) 0.046(2) 0.066(3) 0.019(2) 0.001(2) -0.0052(19)
C41 0.092(4) 0.078(4) 0.074(4) 0.013(3) -0.003(4) 0.002(4)
C42 0.048(3) 0.147(6) 0.206(9) 0.046(6) 0.024(4) -0.027(3)
C43 0.044(2) 0.068(3) 0.074(4) -0.019(3) 0.018(2) -0.017(2)
C44 0.048(3) 0.107(4) 0.160(7) -0.016(5) 0.018(4) -0.031(3)
C45 0.141(5) 0.129(5) 0.101(6) -0.013(4) 0.051(4) -0.074(4)
C46 0.157(10) 0.106(9) 0.147(12) 0.009(9) -0.087(9) -0.049(8)
C47 0.0116(6) 0.0118(6) 0.0122(6) -0.0011(5) -0.0006(5) -0.0048(4)
N1 0.044(2) 0.0284(18) 0.071(3) -0.0022(19) 0.006(2) 0.0088(16)
N2 0.0331(17) 0.052(2) 0.076(3) 0.000(2) -0.0003(19) -0.0079(15)
N3 0.057(2) 0.073(2) 0.091(3) -0.020(2) 0.030(2) -0.0323(17)

loop_
_geom_bond_atom_site_label_1
_geom_bond_atom_site_label_2
_geom_bond_distance
_geom_bond_site_symmetry_2
_geom_bond_publ_flag
Dy1 O4 2.247(3) . ?
Dy1 O8 2.292(3) . ?
Dy1 O3 2.312(2) . ?
Dy1 O6 2.347(3) 2_565 ?
Dy1 O2 2.376(2) . ?
Dy1 O1 2.379(3) . ?
Dy1 O7 2.441(2) 1_655 ?
Dy1 O6 2.526(2) 1_655 ?
Dy1 C12 2.849(3) 1_655 ?
Dy1 Dy1 3.8995(5) 2_665 ?
Dy3 O11 2.261(3) 1_545 ?
Dy3 O15 2.264(2) . ?
Dy3 O17 2.334(3) 1_655 ?
Dy3 O22 2.381(2) . ?
Dy3 O18 2.455(3) . ?
Dy3 O21 2.459(3) . ?
Dy3 O19 2.469(3) . ?
Dy3 O20 2.473(3) . ?
Dy2 O9 2.279(3) . ?
Dy2 O5 2.312(3) . ?
Dy2 O10 2.313(2) 1_545 ?
Dy2 O16 2.321(3) 1_655 ?
Dy2 O14 2.376(3) . ?
Dy2 O12 2.448(3) . ?
Dy2 O13 2.453(3) . ?
Dy2 O23 2.454(2) . ?
O1 C1 1.259(5) . ?
O2 C37 1.231(5) . ?
O3 C1 1.231(5) 2_665 ?
O4 C5 1.263(5) . ?
O5 C5 1.234(4) . ?
O6 C12 1.276(4) . ?
O6 Dy1 2.347(3) 2_565 ?
O6 Dy1 2.526(2) 1_455 ?
O7 C12 1.261(4) . ?
O7 Dy1 2.442(2) 1_455 ?
O8 C13 1.249(5) . ?
O9 C13 1.243(4) . ?
O10 C20 1.248(4) . ?
O10 Dy2 2.313(2) 1_565 ?
O11 C20 1.249(5) . ?
O11 Dy3 2.261(3) 1_565 ?
O14 C21 1.223(5) . ?
O15 C21 1.269(5) . ?
O16 C28 1.237(4) . ?
O16 Dy2 2.321(3) 1_455 ?
O17 C28 1.253(5) . ?
O17 Dy3 2.334(3) 1_455 ?
O18 C33 1.265(4) . ?
O19 C33 1.252(4) . ?
O20 C29 1.251(4) . ?
O21 C29 1.279(5) . ?
O23 C40 1.200(6) . ?
O24 C43 1.233(7) . ?
O26 C47 1.346(12) . ?
C1 O3 1.231(5) 2_665 ?
C1 C2 1.523(5) . ?
C2 C3 1.376(6) . ?
C2 C4 1.388(5) . ?
C3 C4 1.388(5) 2_675 ?
C4 C3 1.388(5) 2_675 ?
C5 C6 1.491(5) . ?
C6 C7 1.351(5) . ?
C6 C11 1.401(5) . ?
C7 C8 1.412(5) . ?
C8 C9 1.379(6) . ?
C9 C10 1.386(5) . ?
C9 C12 1.462(5) . ?
C10 C11 1.396(5) . ?
C12 Dy1 2.849(3) 1_455 ?
C13 C14 1.500(6) . ?
C14 C19 1.376(5) . ?
C14 C15 1.396(5) . ?
C15 C16 1.387(6) . ?
C16 C17 1.382(5) . ?
C17 C18 1.392(5) . ?
C17 C20 1.505(5) . ?
C18 C19 1.369(6) . ?
C21 C22 1.498(5) . ?
C22 C27 1.371(6) . ?
C22 C23 1.396(5) . ?
C23 C24 1.380(6) . ?
C24 C25 1.383(5) . ?
C25 C26 1.393(5) . ?
C25 C28 1.492(5) . ?
C26 C27 1.392(6) . ?
C29 C30 1.502(5) . ?
C30 C32 1.384(5) . ?
C30 C31 1.404(6) . ?
C31 C32 1.361(6) 2_556 ?
C32 C31 1.361(6) 2_556 ?
C33 C34 1.485(6) . ?
C34 C36 1.386(5) . ?
C34 C35 1.402(5) . ?
C35 C36 1.377(6) 2_666 ?
C36 C35 1.377(6) 2_666 ?
C37 N1 1.336(5) . ?
C38 N1 1.430(7) . ?
C39 N1 1.484(8) . ?
C40 N2 1.339(6) . ?
C41 N2 1.451(8) . ?
C42 N2 1.461(8) . ?
C43 N3 1.321(7) . ?
C44 N3 1.472(7) . ?
C45 N3 1.454(9) . ?
C46 C47 1.409(13) . ?
